data_1505350
loop_
_publ_author_name
'Huang, Xian'
'Yang, Yewei'

_publ_section_title
;
 Acylation of alkylidenecyclopropanes for the facile synthesis of
 alpha,beta-unsaturated ketone and benzofulvene derivatives with high
 stereoselectivity.
;
_journal_issue 9
_journal_name_full 'Organic letters'
_journal_page_first 1667
_journal_page_last 1670
_journal_paper_doi 10.1021/ol070331h
_journal_volume 9
_journal_year 2007
_chemical_formula_sum 'C24 H19 Cl'
_chemical_formula_weight 342.84
_chemical_name_systematic
; 
 ? 
;
_space_group_IT_number 2
_symmetry_cell_setting triclinic
_symmetry_space_group_name_Hall '-P 1'
_symmetry_space_group_name_H-M 'P -1'
_atom_sites_solution_hydrogens geom
_atom_sites_solution_primary direct
_atom_sites_solution_secondary difmap
_audit_creation_method SHELXL-97
_cell_angle_alpha 96.168(2)
_cell_angle_beta 113.843(2)
_cell_angle_gamma 103.781(2)
_cell_formula_units_Z 2
_cell_length_a 9.8585(12)
_cell_length_b 10.0769(12)
_cell_length_c 10.5489(12)
_cell_measurement_reflns_used 1517
_cell_measurement_temperature 293(2)
_cell_measurement_theta_max 50.583
_cell_measurement_theta_min 4.751
_cell_volume 906.12(19)
_computing_cell_refinement 'Bruker SMART'
_computing_data_collection 'Bruker SMART'
_computing_data_reduction 'Bruker SHELXTL'
_computing_molecular_graphics 'Bruker SHELXTL'
_computing_publication_material 'Bruker SHELXTL'
_computing_structure_refinement 'SHELXL-97 (Sheldrick, 1997)'
_computing_structure_solution 'SHELXS-97 (Sheldrick, 1990)'
_diffrn_ambient_temperature 293(2)
_diffrn_measured_fraction_theta_full 0.972
_diffrn_measured_fraction_theta_max 0.972
_diffrn_measurement_device_type 'CCD area detector'
_diffrn_measurement_method 'phi and omega scans'
_diffrn_radiation_monochromator graphite
_diffrn_radiation_source 'fine-focus sealed tube'
_diffrn_radiation_type MoK\a
_diffrn_radiation_wavelength 0.71073
_diffrn_reflns_av_R_equivalents 0.0726
_diffrn_reflns_av_sigmaI/netI 0.0774
_diffrn_reflns_limit_h_max 12
_diffrn_reflns_limit_h_min -12
_diffrn_reflns_limit_k_max 12
_diffrn_reflns_limit_k_min -12
_diffrn_reflns_limit_l_max 13
_diffrn_reflns_limit_l_min -10
_diffrn_reflns_number 5357
_diffrn_reflns_theta_full 27.00
_diffrn_reflns_theta_max 27.00
_diffrn_reflns_theta_min 2.14
_exptl_absorpt_coefficient_mu 0.213
_exptl_absorpt_correction_T_max 1.00000
_exptl_absorpt_correction_T_min 0.75601
_exptl_absorpt_correction_type empirical
_exptl_absorpt_process_details sadabs
_exptl_crystal_colour yellow
_exptl_crystal_density_diffrn 1.257
_exptl_crystal_density_method 'not measured'
_exptl_crystal_description prismatic
_exptl_crystal_F_000 360
_exptl_crystal_size_max 0.469
_exptl_crystal_size_mid 0.421
_exptl_crystal_size_min 0.312
_refine_diff_density_max 0.377
_refine_diff_density_min -0.305
_refine_diff_density_rms 0.048
_refine_ls_extinction_method none
_refine_ls_goodness_of_fit_ref 0.926
_refine_ls_hydrogen_treatment constr
_refine_ls_matrix_type full
_refine_ls_number_parameters 226
_refine_ls_number_reflns 3852
_refine_ls_number_restraints 0
_refine_ls_restrained_S_all 0.926
_refine_ls_R_factor_all 0.0817
_refine_ls_R_factor_gt 0.0577
_refine_ls_shift/su_max 0.003
_refine_ls_shift/su_mean 0.001
_refine_ls_structure_factor_coef Fsqd
_refine_ls_weighting_details 'calc w=1/[\s^2^(Fo^2^)+(0.0708P)^2^+0.0000P] where P=(Fo^2^+2Fc^2^)/3'
_refine_ls_weighting_scheme calc
_refine_ls_wR_factor_gt 0.1378
_refine_ls_wR_factor_ref 0.1501
_reflns_number_gt 2509
_reflns_number_total 3852
_reflns_threshold_expression >2sigma(I)
_cod_data_source_file ol070331hsi20070208_085044.cif
_cod_data_source_block cd2727
_cod_depositor_comments
;
The following automatic conversions were performed:

'_symmetry_cell_setting' value 'Triclinic' changed to 'triclinic'
according to /home/saulius/struct/CIF-dictionaries/cif_core.dic
dictionary named 'cif_core.dic' version 2.4.1 from 2010-06-29.

Automatic conversion script
Id: cif_fix_values 1715 2011-07-08 13:25:40Z adriana 
;
_cod_original_sg_symbol_H-M P-1
_cod_database_code 1505350

loop_
_symmetry_equiv_pos_as_xyz
'x, y, z'
'-x, -y, -z'

loop_
_atom_site_label
_atom_site_type_symbol
_atom_site_fract_x
_atom_site_fract_y
_atom_site_fract_z
_atom_site_U_iso_or_equiv
_atom_site_adp_type
_atom_site_occupancy
_atom_site_symmetry_multiplicity
_atom_site_calc_flag
_atom_site_refinement_flags
Cl1 Cl 0.37853(8) 1.16202(8) -0.04157(8) 0.0776(3) Uani 1 1 d .
C1 C 0.2239(2) 0.8127(2) 0.2015(2) 0.0478(5) Uani 1 1 d .
H1 H 0.3058 0.8697 0.1904 0.057 Uiso 1 1 calc R
C2 C 0.0904(2) 0.7586(2) 0.0799(2) 0.0415(5) Uani 1 1 d .
C3 C 0.0763(2) 0.7973(2) -0.0555(2) 0.0422(5) Uani 1 1 d .
C4 C -0.0680(2) 0.7250(2) -0.1617(2) 0.0402(5) Uani 1 1 d .
C5 C -0.1555(2) 0.6340(2) -0.1017(2) 0.0415(5) Uani 1 1 d .
C6 C -0.0596(2) 0.6517(2) 0.0440(2) 0.0415(5) Uani 1 1 d .
C7 C -0.1151(3) 0.5689(2) 0.1205(2) 0.0488(5) Uani 1 1 d .
H7 H -0.0520 0.5767 0.2162 0.059 Uiso 1 1 calc R
C8 C -0.2638(3) 0.4752(3) 0.0542(2) 0.0579(6) Uani 1 1 d .
H8 H -0.3001 0.4192 0.1055 0.070 Uiso 1 1 calc R
C9 C -0.3596(3) 0.4634(3) -0.0875(3) 0.0603(6) Uani 1 1 d .
H9 H -0.4612 0.4026 -0.1296 0.072 Uiso 1 1 calc R
C10 C -0.3054(3) 0.5414(2) -0.1674(2) 0.0512(6) Uani 1 1 d .
H10 H -0.3688 0.5317 -0.2635 0.061 Uiso 1 1 calc R
C11 C 0.2635(2) 0.7981(2) 0.3477(2) 0.0445(5) Uani 1 1 d .
C12 C 0.4143(3) 0.8004(3) 0.4356(2) 0.0603(6) Uani 1 1 d .
H12 H 0.4866 0.8079 0.3992 0.072 Uiso 1 1 calc R
C13 C 0.4587(3) 0.7917(3) 0.5743(3) 0.0706(8) Uani 1 1 d .
H13 H 0.5598 0.7919 0.6302 0.085 Uiso 1 1 calc R
C14 C 0.3552(3) 0.7827(3) 0.6313(2) 0.0673(7) Uani 1 1 d .
H14 H 0.3856 0.7772 0.7258 0.081 Uiso 1 1 calc R
C15 C 0.2060(3) 0.7819(3) 0.5472(2) 0.0593(6) Uani 1 1 d .
H15 H 0.1351 0.7758 0.5852 0.071 Uiso 1 1 calc R
C16 C 0.1608(2) 0.7899(2) 0.4084(2) 0.0497(6) Uani 1 1 d .
H16 H 0.0595 0.7899 0.3534 0.060 Uiso 1 1 calc R
C17 C -0.1270(2) 0.7268(2) -0.3144(2) 0.0419(5) Uani 1 1 d .
C18 C -0.1861(3) 0.6018(2) -0.4169(2) 0.0534(6) Uani 1 1 d .
H18 H -0.1932 0.5169 -0.3891 0.064 Uiso 1 1 calc R
C19 C -0.2338(3) 0.6028(3) -0.5585(2) 0.0626(7) Uani 1 1 d .
H19 H -0.2716 0.5185 -0.6253 0.075 Uiso 1 1 calc R
C20 C -0.2265(3) 0.7264(3) -0.6023(2) 0.0591(6) Uani 1 1 d .
H20 H -0.2580 0.7262 -0.6982 0.071 Uiso 1 1 calc R
C21 C -0.1721(3) 0.8506(3) -0.5034(2) 0.0552(6) Uani 1 1 d .
H21 H -0.1683 0.9346 -0.5327 0.066 Uiso 1 1 calc R
C22 C -0.1230(2) 0.8512(2) -0.3604(2) 0.0483(5) Uani 1 1 d .
H22 H -0.0869 0.9357 -0.2944 0.058 Uiso 1 1 calc R
C23 C 0.2056(2) 0.8966(2) -0.0704(2) 0.0465(5) Uani 1 1 d .
H23A H 0.1840 0.8810 -0.1699 0.056 Uiso 1 1 calc R
H23B H 0.3021 0.8766 -0.0181 0.056 Uiso 1 1 calc R
C24 C 0.2271(3) 1.0490(2) -0.0164(3) 0.0568(6) Uani 1 1 d .
H24A H 0.2526 1.0662 0.0841 0.068 Uiso 1 1 calc R
H24B H 0.1303 1.0693 -0.0668 0.068 Uiso 1 1 calc R

loop_
_atom_site_aniso_label
_atom_site_aniso_U_11
_atom_site_aniso_U_22
_atom_site_aniso_U_33
_atom_site_aniso_U_23
_atom_site_aniso_U_13
_atom_site_aniso_U_12
Cl1 0.0601(4) 0.0811(5) 0.0863(5) 0.0388(4) 0.0317(4) 0.0057(3)
C1 0.0422(12) 0.0609(14) 0.0432(12) 0.0118(10) 0.0223(10) 0.0151(10)
C2 0.0410(11) 0.0514(13) 0.0371(11) 0.0099(9) 0.0202(9) 0.0180(9)
C3 0.0433(12) 0.0504(13) 0.0407(11) 0.0116(9) 0.0239(10) 0.0180(10)
C4 0.0414(11) 0.0434(12) 0.0399(11) 0.0095(9) 0.0204(9) 0.0161(9)
C5 0.0439(12) 0.0459(12) 0.0401(11) 0.0102(9) 0.0221(9) 0.0167(10)
C6 0.0429(11) 0.0483(12) 0.0396(11) 0.0102(9) 0.0227(9) 0.0175(10)
C7 0.0523(13) 0.0564(14) 0.0394(11) 0.0136(10) 0.0223(10) 0.0150(11)
C8 0.0658(16) 0.0596(15) 0.0535(14) 0.0173(12) 0.0358(13) 0.0097(12)
C9 0.0496(14) 0.0594(15) 0.0595(15) 0.0067(12) 0.0243(12) -0.0016(11)
C10 0.0450(12) 0.0582(14) 0.0429(12) 0.0109(10) 0.0175(10) 0.0072(10)
C11 0.0430(12) 0.0501(13) 0.0378(11) 0.0075(9) 0.0161(9) 0.0146(10)
C12 0.0444(13) 0.0817(18) 0.0520(14) 0.0134(13) 0.0188(11) 0.0203(12)
C13 0.0525(15) 0.099(2) 0.0483(15) 0.0200(14) 0.0080(12) 0.0283(15)
C14 0.0739(18) 0.0835(19) 0.0359(13) 0.0162(12) 0.0154(12) 0.0249(15)
C15 0.0630(16) 0.0757(17) 0.0435(13) 0.0095(11) 0.0285(12) 0.0221(13)
C16 0.0465(13) 0.0642(15) 0.0381(12) 0.0079(10) 0.0168(10) 0.0219(11)
C17 0.0386(11) 0.0510(13) 0.0392(11) 0.0119(10) 0.0191(9) 0.0152(9)
C18 0.0638(15) 0.0502(14) 0.0428(13) 0.0131(10) 0.0211(11) 0.0154(11)
C19 0.0685(16) 0.0633(16) 0.0422(13) 0.0060(11) 0.0189(12) 0.0098(13)
C20 0.0491(13) 0.0860(19) 0.0386(12) 0.0205(13) 0.0159(11) 0.0183(13)
C21 0.0520(14) 0.0660(16) 0.0545(14) 0.0303(12) 0.0235(11) 0.0234(12)
C22 0.0467(12) 0.0509(13) 0.0484(13) 0.0118(10) 0.0215(10) 0.0165(10)
C23 0.0419(12) 0.0609(15) 0.0419(12) 0.0126(10) 0.0240(10) 0.0147(10)
C24 0.0503(13) 0.0631(16) 0.0547(14) 0.0129(11) 0.0271(11) 0.0070(11)

loop_
_atom_type_symbol
_atom_type_description
_atom_type_scat_dispersion_real
_atom_type_scat_dispersion_imag
_atom_type_scat_source
C C 0.0033 0.0016 'International Tables Vol C Tables 4.2.6.8 and 6.1.1.4'
H H 0.0000 0.0000 'International Tables Vol C Tables 4.2.6.8 and 6.1.1.4'
Cl Cl 0.1484 0.1585 'International Tables Vol C Tables 4.2.6.8 and 6.1.1.4'

loop_
_geom_angle_atom_site_label_1
_geom_angle_atom_site_label_2
_geom_angle_atom_site_label_3
_geom_angle
C2 C1 C11 131.8(2)
C2 C1 H1 114.1
C11 C1 H1 114.1
C1 C2 C6 132.63(19)
C1 C2 C3 121.5(2)
C6 C2 C3 105.73(16)
C4 C3 C2 109.49(18)
C4 C3 C23 126.52(18)
C2 C3 C23 123.95(18)
C3 C4 C5 108.57(17)
C3 C4 C17 126.97(18)
C5 C4 C17 124.33(18)
C10 C5 C6 121.18(19)
C10 C5 C4 129.97(19)
C6 C5 C4 108.84(18)
C7 C6 C5 118.7(2)
C7 C6 C2 133.85(19)
C5 C6 C2 107.34(17)
C8 C7 C6 119.9(2)
C8 C7 H7 120.1
C6 C7 H7 120.1
C7 C8 C9 120.8(2)
C7 C8 H8 119.6
C9 C8 H8 119.6
C8 C9 C10 120.5(2)
C8 C9 H9 119.8
C10 C9 H9 119.8
C5 C10 C9 118.8(2)
C5 C10 H10 120.6
C9 C10 H10 120.6
C12 C11 C16 116.90(19)
C12 C11 C1 119.29(19)
C16 C11 C1 123.71(18)
C13 C12 C11 121.6(2)
C13 C12 H12 119.2
C11 C12 H12 119.2
C12 C13 C14 120.4(2)
C12 C13 H13 119.8
C14 C13 H13 119.8
C13 C14 C15 119.2(2)
C13 C14 H14 120.4
C15 C14 H14 120.4
C16 C15 C14 120.7(2)
C16 C15 H15 119.7
C14 C15 H15 119.7
C15 C16 C11 121.2(2)
C15 C16 H16 119.4
C11 C16 H16 119.4
C22 C17 C18 117.95(18)
C22 C17 C4 121.85(19)
C18 C17 C4 120.18(18)
C19 C18 C17 120.7(2)
C19 C18 H18 119.6
C17 C18 H18 119.6
C20 C19 C18 120.8(2)
C20 C19 H19 119.6
C18 C19 H19 119.6
C19 C20 C21 119.5(2)
C19 C20 H20 120.3
C21 C20 H20 120.3
C20 C21 C22 120.3(2)
C20 C21 H21 119.8
C22 C21 H21 119.8
C21 C22 C17 120.7(2)
C21 C22 H22 119.6
C17 C22 H22 119.6
C3 C23 C24 113.02(16)
C3 C23 H23A 109.0
C24 C23 H23A 109.0
C3 C23 H23B 109.0
C24 C23 H23B 109.0
H23A C23 H23B 107.8
C23 C24 Cl1 110.97(15)
C23 C24 H24A 109.4
Cl1 C24 H24A 109.4
C23 C24 H24B 109.4
Cl1 C24 H24B 109.4
H24A C24 H24B 108.0

loop_
_geom_bond_atom_site_label_1
_geom_bond_atom_site_label_2
_geom_bond_distance
Cl1 C24 1.781(2)
C1 C2 1.348(3)
C1 C11 1.463(3)
C1 H1 0.9300
C2 C6 1.481(3)
C2 C3 1.482(3)
C3 C4 1.361(3)
C3 C23 1.497(3)
C4 C5 1.475(3)
C4 C17 1.479(3)
C5 C10 1.382(3)
C5 C6 1.405(3)
C6 C7 1.390(3)
C7 C8 1.379(3)
C7 H7 0.9300
C8 C9 1.381(3)
C8 H8 0.9300
C9 C10 1.385(3)
C9 H9 0.9300
C10 H10 0.9300
C11 C12 1.391(3)
C11 C16 1.392(3)
C12 C13 1.366(3)
C12 H12 0.9300
C13 C14 1.369(4)
C13 H13 0.9300
C14 C15 1.375(3)
C14 H14 0.9300
C15 C16 1.366(3)
C15 H15 0.9300
C16 H16 0.9300
C17 C22 1.389(3)
C17 C18 1.394(3)
C18 C19 1.375(3)
C18 H18 0.9300
C19 C20 1.370(3)
C19 H19 0.9300
C20 C21 1.375(3)
C20 H20 0.9300
C21 C22 1.385(3)
C21 H21 0.9300
C22 H22 0.9300
C23 C24 1.512(3)
C23 H23A 0.9700
C23 H23B 0.9700
C24 H24A 0.9700
C24 H24B 0.9700

loop_
_geom_torsion_atom_site_label_1
_geom_torsion_atom_site_label_2
_geom_torsion_atom_site_label_3
_geom_torsion_atom_site_label_4
_geom_torsion
C11 C1 C2 C6 -8.7(4)
C11 C1 C2 C3 175.7(2)
C1 C2 C3 C4 178.17(19)
C6 C2 C3 C4 1.5(2)
C1 C2 C3 C23 0.5(3)
C6 C2 C3 C23 -176.15(18)
C2 C3 C4 C5 -0.6(2)
C23 C3 C4 C5 177.05(18)
C2 C3 C4 C17 -176.39(18)
C23 C3 C4 C17 1.2(3)
C3 C4 C5 C10 -179.7(2)
C17 C4 C5 C10 -3.8(3)
C3 C4 C5 C6 -0.7(2)
C17 C4 C5 C6 175.27(18)
C10 C5 C6 C7 3.2(3)
C4 C5 C6 C7 -175.90(17)
C10 C5 C6 C2 -179.21(19)
C4 C5 C6 C2 1.6(2)
C1 C2 C6 C7 -1.0(4)
C3 C2 C6 C7 175.1(2)
C1 C2 C6 C5 -178.0(2)
C3 C2 C6 C5 -1.9(2)
C5 C6 C7 C8 -2.3(3)
C2 C6 C7 C8 -179.0(2)
C6 C7 C8 C9 -0.7(4)
C7 C8 C9 C10 2.8(4)
C6 C5 C10 C9 -1.2(3)
C4 C5 C10 C9 177.7(2)
C8 C9 C10 C5 -1.8(3)
C2 C1 C11 C12 147.2(2)
C2 C1 C11 C16 -36.6(4)
C16 C11 C12 C13 1.5(3)
C1 C11 C12 C13 177.9(2)
C11 C12 C13 C14 -1.0(4)
C12 C13 C14 C15 0.3(4)
C13 C14 C15 C16 0.0(4)
C14 C15 C16 C11 0.5(4)
C12 C11 C16 C15 -1.2(3)
C1 C11 C16 C15 -177.4(2)
C3 C4 C17 C22 -54.6(3)
C5 C4 C17 C22 130.2(2)
C3 C4 C17 C18 124.1(2)
C5 C4 C17 C18 -51.2(3)
C22 C17 C18 C19 2.1(3)
C4 C17 C18 C19 -176.6(2)
C17 C18 C19 C20 -0.9(3)
C18 C19 C20 C21 -0.7(4)
C19 C20 C21 C22 1.0(3)
C20 C21 C22 C17 0.3(3)
C18 C17 C22 C21 -1.8(3)
C4 C17 C22 C21 176.89(19)
C4 C3 C23 C24 104.0(2)
C2 C3 C23 C24 -78.7(2)
C3 C23 C24 Cl1 -178.31(14)

loop_
_cod_related_entry_id
_cod_related_entry_database
_cod_related_entry_code
1 ChemSpider 21199580
